data_9005448
loop_
_publ_author_name
'Stuckenschmidt, E.'
'Kirfel, A.'

_publ_section_title
;Zeolites of NAT topology: Structure refinement of mesolite from single
 crystal X-ray data and comparison with the structures of natrolite and
 scolecite
;
_journal_name_full 'European Journal of Mineralogy'
_journal_page_first 571
_journal_page_last 579
_journal_volume 12
_journal_year 2000
_chemical_formula_sum 'Al6 Ca2 H16 Na2 O38 Si9'
_chemical_name_mineral Mesolite
_space_group_IT_number 43
_symmetry_space_group_name_Hall 'F 2 -2d'
_symmetry_space_group_name_H-M 'F d d 2'
_cell_angle_alpha 90
_cell_angle_beta 90
_cell_angle_gamma 90
_cell_length_a 18.4049
_cell_length_b 56.655
_cell_length_c 6.5443
_cell_formula_units_Z 8
_cell_volume 6823.935
_database_code_amcsd 0006834
_exptl_crystal_density_diffrn 2.268
_cod_original_formula_sum 'Na2 Ca2 Al6 Si9 O38 H16'
_cod_database_code 9005448

loop_
_space_group_symop_operation_xyz
x,y,z
x,1/2+y,1/2+z
1/2+x,y,1/2+z
1/2+x,1/2+y,z
1/4+x,1/4-y,1/4+z
1/4+x,3/4-y,3/4+z
3/4+x,1/4-y,3/4+z
3/4+x,3/4-y,1/4+z
1/4-x,1/4+y,1/4+z
1/4-x,3/4+y,3/4+z
3/4-x,1/4+y,3/4+z
3/4-x,3/4+y,1/4+z
-x,1/2-y,1/2+z
-x,-y,+z
1/2-x,1/2-y,+z
1/2-x,-y,1/2+z

loop_
_atom_site_label
_atom_site_fract_x
_atom_site_fract_y
_atom_site_fract_z
_atom_site_U_iso_or_equiv
Na 0.96747 0.76095 0.63160 0.01920
Ca 0.22803 0.82739 0.88150 0.01160
Al1 0.78692 0.78024 0.61310 0.00640
Al10 0.95151 0.86235 0.89300 0.00660
Al100 0.03627 0.80211 0.89300 0.00660
Si1 0.75000 0.75000 0.00000 0.00700
Si10 0.00431 0.83181 0.27750 0.00680
Si2 0.15500 0.76431 0.87220 0.00620
Si20 0.08791 0.84687 0.65220 0.00660
Si200 0.90185 0.81979 0.65060 0.00640
O1 0.02290 0.80807 0.15230 0.01200
O10 0.98495 0.85318 0.12830 0.01470
O100 0.76808 0.77289 0.86490 0.01290
O2 0.82359 0.80834 0.59650 0.00880
O20 0.16645 0.85931 0.67110 0.01000
O200 0.07259 0.77381 0.86360 0.00900
O3 0.09621 0.82336 0.79470 0.01150
O30 0.88932 0.84186 0.80160 0.01220
O300 0.84344 0.75870 0.51530 0.01230
O4 0.20948 0.78462 0.95930 0.01100
O40 0.02187 0.86354 0.71790 0.01260
O400 0.95582 0.80064 0.75300 0.01280
O5 0.93731 0.82794 0.43390 0.01340
O50 0.07621 0.83890 0.41320 0.01200
O500 0.18021 0.75698 0.64160 0.01310
O6 0.78150 0.81608 0.07600 0.03540
O60 0.20078 0.84820 0.18350 0.03100
O600 0.05341 0.76845 0.37710 0.02110
O7 0.81792 0.85685 0.36480 0.02610
H61 0.77300 0.80440 0.00900 0.04000
H62 0.82300 0.81990 0.03800 0.18000
H601 0.16000 0.84350 0.23400 0.14000
H602 0.21700 0.85680 0.26900 0.06000
H6001 0.04600 0.78210 0.31600 0.05000
H6002 0.09500 0.76970 0.43000 0.05000
H71 0.86200 0.85400 0.31500 0.14000
H72 0.80500 0.87130 0.33000 0.16000

loop_
_cod_related_entry_id
_cod_related_entry_database
_cod_related_entry_code
1 AMCSD 0006834
